data_4021544
loop_
_publ_author_name
'Grant R. Krow'
'Qiuli Huang'
'Guoliang Lin'
'Ryan A. Centafont'
'Andrew M. Thomas'
'Deepa Gandla'
'Charles DeBrosse'
'Patrick J. Carroll'

_publ_section_title
;
 5-Carboxy-2-azabicyclo[2.1.1]hexanes as Precursors of
 5-Halo, Amino, Phenyl, and 2-Methoxycarbonylethyl
 Methanopyrrolidines
;
_journal_name_full 'Journal of Organic Chemistry'
_journal_page_first 2090
_journal_page_last 2098
_journal_paper_doi 10.1021/jo052506b
_journal_volume 71
_journal_year 2006
_chemical_formula_sum 'C11 H17 N5 O3'
_chemical_formula_weight 267.30
_space_group_IT_number 14
_symmetry_cell_setting monoclinic
_symmetry_space_group_name_Hall '-P 2ybc'
_symmetry_space_group_name_H-M 'P 1 21/c 1'
_atom_sites_solution_hydrogens geom
_atom_sites_solution_primary direct
_audit_creation_method SHELXL-97
_audit_update_record
;
2005-12-06  Received for J. Org. Chem. manuscript jo052506b
            Minor syntax errors corrected (JOC/pH)
;
_cell_angle_alpha 90.00
_cell_angle_beta 102.034(3)
_cell_angle_gamma 90.00
_cell_formula_units_Z 4
_cell_length_a 9.9344(11)
_cell_length_b 13.5019(15)
_cell_length_c 10.2111(11)
_cell_measurement_temperature 143(1)
_cell_volume 1339.5(3)
_computing_data_collection 'CrystalClear (Rigaku, 1999)'
_computing_data_reduction 'CrystalClear (Rigaku, 1999) '
_computing_structure_refinement 'SHELXL-97 (Sheldrick, 1997)'
_computing_structure_solution 'SIR97 (Altomare, 1999)'
_diffrn_ambient_temperature 143(1)
_diffrn_measured_fraction_theta_full 0.976
_diffrn_measured_fraction_theta_max 0.976
_diffrn_measurement_device_type 'CCD Area Detector'
_diffrn_measurement_method 'phi rotations'
_diffrn_radiation_monochromator graphite
_diffrn_radiation_source 'rotating anode'
_diffrn_radiation_type MoK\a
_diffrn_radiation_wavelength 0.71069
_diffrn_reflns_av_R_equivalents 0.0162
_diffrn_reflns_av_sigmaI/netI 0.0178
_diffrn_reflns_limit_h_max 10
_diffrn_reflns_limit_h_min -11
_diffrn_reflns_limit_k_max 15
_diffrn_reflns_limit_k_min -16
_diffrn_reflns_limit_l_max 11
_diffrn_reflns_limit_l_min -10
_diffrn_reflns_number 7176
_diffrn_reflns_theta_full 25.35
_diffrn_reflns_theta_max 25.35
_diffrn_reflns_theta_min 2.54
_exptl_absorpt_coefficient_mu 0.099
_exptl_absorpt_correction_T_max 1.0000
_exptl_absorpt_correction_T_min 0.8130
_exptl_absorpt_correction_type multi-scan
_exptl_crystal_density_diffrn 1.325
_exptl_crystal_density_method 'not measured'
_exptl_crystal_F_000 568
_exptl_crystal_size_max 0.32
_exptl_crystal_size_mid 0.30
_exptl_crystal_size_min 0.30
_refine_diff_density_max 0.191
_refine_diff_density_min -0.210
_refine_diff_density_rms 0.038
_refine_ls_extinction_method none
_refine_ls_goodness_of_fit_ref 1.043
_refine_ls_hydrogen_treatment constr
_refine_ls_matrix_type full
_refine_ls_number_parameters 175
_refine_ls_number_reflns 2400
_refine_ls_number_restraints 0
_refine_ls_restrained_S_all 1.043
_refine_ls_R_factor_all 0.0436
_refine_ls_R_factor_gt 0.0387
_refine_ls_shift/su_max 0.001
_refine_ls_shift/su_mean 0.000
_refine_ls_structure_factor_coef Fsqd
_refine_ls_weighting_details 'calc w=1/[\s^2^(Fo^2^)+(0.0556P)^2^+0.4224P] where P=(Fo^2^+2Fc^2^)/3'
_refine_ls_weighting_scheme calc
_refine_ls_wR_factor_gt 0.0979
_refine_ls_wR_factor_ref 0.1021
_reflns_number_gt 2168
_reflns_number_total 2400
_reflns_threshold_expression >2sigma(I)
_cod_data_source_file jo052506bsi20051206_020335.cif
_cod_depositor_comments
;
The following automatic conversions were performed:

'_exptl_absorpt_correction_type' tag value 'multi-scans' was replaced
with 'multi-scan' value.

Automatic conversion script
Id: cif_fix_values 1646 2011-03-28 12:23:43Z adriana 
;
_cod_original_sg_symbol_H-M 'P 21/c     '
_cod_database_code 4021544

loop_
_symmetry_equiv_pos_as_xyz
'x, y, z'
'-x, y+1/2, -z+1/2'
'-x, -y, -z'
'x, -y-1/2, z-1/2'

loop_
_atom_site_label
_atom_site_type_symbol
_atom_site_fract_x
_atom_site_fract_y
_atom_site_fract_z
_atom_site_U_iso_or_equiv
_atom_site_adp_type
_atom_site_occupancy
_atom_site_symmetry_multiplicity
_atom_site_calc_flag
_atom_site_refinement_flags
C1 C 0.15243(14) 0.52260(10) 0.38411(13) 0.0238(3) Uani 1 1 d .
H1A H 0.0619 0.5191 0.4055 0.032 Uiso 1 1 calc R
H1B H 0.1508 0.4908 0.2986 0.032 Uiso 1 1 calc R
C2 C 0.20630(14) 0.62887(10) 0.38772(14) 0.0252(3) Uani 1 1 d .
H2 H 0.1571 0.6787 0.3260 0.034 Uiso 1 1 calc R
C3 C 0.36206(15) 0.61052(11) 0.39646(15) 0.0314(3) Uani 1 1 d .
H3A H 0.3833 0.5630 0.3324 0.042 Uiso 1 1 calc R
H3B H 0.4175 0.6700 0.4005 0.042 Uiso 1 1 calc R
C4 C 0.35254(13) 0.56646(10) 0.53418(14) 0.0256(3) Uani 1 1 d .
H4 H 0.4352 0.5594 0.6052 0.034 Uiso 1 1 calc R
C5 C 0.24819(14) 0.65107(10) 0.53947(14) 0.0253(3) Uani 1 1 d .
H5 H 0.2947 0.7152 0.5560 0.034 Uiso 1 1 calc R
C6 C 0.23005(13) 0.40938(9) 0.57381(13) 0.0209(3) Uani 1 1 d .
C7 C 0.31279(15) 0.33467(11) 0.79645(13) 0.0271(3) Uani 1 1 d .
C8 C 0.43440(18) 0.36519(14) 0.90497(17) 0.0459(4) Uani 1 1 d .
H8A H 0.5180 0.3567 0.8731 0.069 Uiso 1 1 calc R
H8B H 0.4374 0.3248 0.9829 0.069 Uiso 1 1 calc R
H8C H 0.4248 0.4335 0.9277 0.069 Uiso 1 1 calc R
C9 C 0.32702(19) 0.22876(12) 0.75229(16) 0.0408(4) Uani 1 1 d .
H9A H 0.2514 0.2128 0.6803 0.061 Uiso 1 1 calc R
H9B H 0.3268 0.1848 0.8262 0.061 Uiso 1 1 calc R
H9C H 0.4119 0.2215 0.7224 0.061 Uiso 1 1 calc R
C10 C 0.17822(16) 0.35204(12) 0.84042(16) 0.0366(4) Uani 1 1 d .
H10A H 0.1692 0.4212 0.8589 0.055 Uiso 1 1 calc R
H10B H 0.1772 0.3142 0.9198 0.055 Uiso 1 1 calc R
H10C H 0.1030 0.3317 0.7704 0.055 Uiso 1 1 calc R
C11 C 0.18678(15) 0.63507(10) 0.75420(14) 0.0266(3) Uani 1 1 d .
N1 N 0.26094(11) 0.48116(8) 0.49246(11) 0.0230(3) Uani 1 1 d .
N2 N 0.14645(11) 0.63890(8) 0.62105(11) 0.0252(3) Uani 1 1 d .
H2A H 0.0606 0.6342 0.5841 0.034 Uiso 1 1 calc R
N3 N 0.06812(13) 0.62634(10) 0.81498(12) 0.0330(3) Uani 1 1 d .
N4 N 0.10157(15) 0.61585(10) 0.93856(14) 0.0394(4) Uani 1 1 d .
N5 N 0.1220(2) 0.60516(14) 1.04987(17) 0.0623(5) Uani 1 1 d .
O1 O 0.12956(10) 0.35518(7) 0.54339(9) 0.0256(2) Uani 1 1 d .
O2 O 0.32605(9) 0.40375(7) 0.68693(9) 0.0271(2) Uani 1 1 d .
O3 O 0.30374(11) 0.63868(8) 0.81827(10) 0.0364(3) Uani 1 1 d .

loop_
_atom_site_aniso_label
_atom_site_aniso_U_11
_atom_site_aniso_U_22
_atom_site_aniso_U_33
_atom_site_aniso_U_23
_atom_site_aniso_U_13
_atom_site_aniso_U_12
C1 0.0257(7) 0.0234(7) 0.0214(7) 0.0039(5) 0.0027(5) 0.0019(5)
C2 0.0247(7) 0.0233(7) 0.0281(8) 0.0072(5) 0.0064(5) 0.0025(5)
C3 0.0272(8) 0.0312(8) 0.0381(9) 0.0096(6) 0.0122(6) 0.0013(6)
C4 0.0189(7) 0.0261(7) 0.0313(8) 0.0049(5) 0.0042(5) -0.0005(5)
C5 0.0220(7) 0.0217(7) 0.0315(8) 0.0018(5) 0.0040(5) -0.0032(5)
C6 0.0205(7) 0.0210(7) 0.0215(7) 0.0007(5) 0.0049(5) 0.0047(5)
C7 0.0286(7) 0.0295(7) 0.0227(7) 0.0094(6) 0.0044(5) 0.0024(6)
C8 0.0412(10) 0.0600(11) 0.0311(9) 0.0142(8) -0.0050(7) -0.0039(8)
C9 0.0548(10) 0.0323(9) 0.0366(9) 0.0105(7) 0.0126(7) 0.0102(7)
C10 0.0371(9) 0.0430(9) 0.0325(8) 0.0094(6) 0.0134(7) 0.0065(7)
C11 0.0288(8) 0.0196(7) 0.0304(8) -0.0053(5) 0.0037(6) -0.0001(6)
N1 0.0229(6) 0.0218(6) 0.0233(6) 0.0041(4) 0.0027(4) 0.0007(4)
N2 0.0197(6) 0.0289(6) 0.0259(7) -0.0028(5) 0.0024(5) -0.0013(5)
N3 0.0355(7) 0.0372(7) 0.0266(8) -0.0054(5) 0.0073(5) -0.0032(5)
N4 0.0469(8) 0.0391(8) 0.0338(10) -0.0086(6) 0.0121(6) -0.0070(6)
N5 0.0791(13) 0.0785(13) 0.0316(10) -0.0043(8) 0.0169(8) -0.0117(10)
O1 0.0257(5) 0.0237(5) 0.0257(5) 0.0026(4) 0.0016(4) -0.0023(4)
O2 0.0236(5) 0.0314(5) 0.0242(5) 0.0102(4) 0.0004(4) -0.0027(4)
O3 0.0309(6) 0.0420(6) 0.0323(6) -0.0058(4) -0.0026(4) -0.0006(5)

loop_
_atom_type_symbol
_atom_type_description
_atom_type_scat_dispersion_real
_atom_type_scat_dispersion_imag
_atom_type_scat_source
C C 0.0033 0.0016 'International Tables Vol C Tables 4.2.6.8 and 6.1.1.4'
H H 0.0000 0.0000 'International Tables Vol C Tables 4.2.6.8 and 6.1.1.4'
N N 0.0061 0.0033 'International Tables Vol C Tables 4.2.6.8 and 6.1.1.4'
O O 0.0106 0.0060 'International Tables Vol C Tables 4.2.6.8 and 6.1.1.4'

loop_
_geom_angle_atom_site_label_1
_geom_angle_atom_site_label_2
_geom_angle_atom_site_label_3
_geom_angle
N1 C1 C2 98.03(10)
C1 C2 C5 103.03(10)
C1 C2 C3 101.04(11)
C5 C2 C3 85.21(10)
C4 C3 C2 82.22(10)
N1 C4 C3 100.87(11)
N1 C4 C5 102.04(10)
C3 C4 C5 85.21(10)
N2 C5 C2 118.69(11)
N2 C5 C4 119.25(11)
C2 C5 C4 82.22(10)
O1 C6 O2 125.58(12)
O1 C6 N1 123.35(12)
O2 C6 N1 111.02(11)
O2 C7 C10 110.42(11)
O2 C7 C8 101.40(11)
C10 C7 C8 111.06(13)
O2 C7 C9 109.92(11)
C10 C7 C9 112.17(13)
C8 C7 C9 111.38(13)
O3 C11 N2 126.82(14)
O3 C11 N3 123.22(13)
N2 C11 N3 109.96(12)
C6 N1 C4 125.98(11)
C6 N1 C1 120.36(11)
C4 N1 C1 103.27(10)
C11 N2 C5 119.54(12)
N4 N3 C11 112.03(12)
N5 N4 N3 175.00(17)
C6 O2 C7 121.82(10)

loop_
_geom_bond_atom_site_label_1
_geom_bond_atom_site_label_2
_geom_bond_distance
C1 N1 1.4839(16)
C1 C2 1.5291(19)
C2 C5 1.548(2)
C2 C3 1.551(2)
C3 C4 1.5478(19)
C4 N1 1.4746(17)
C4 C5 1.5511(19)
C5 N2 1.4469(18)
C6 O1 1.2245(16)
C6 O2 1.3380(16)
C6 N1 1.3527(17)
C7 O2 1.4831(16)
C7 C10 1.515(2)
C7 C8 1.516(2)
C7 C9 1.515(2)
C11 O3 1.2097(18)
C11 N2 1.3359(19)
C11 N3 1.447(2)
N3 N4 1.244(2)
N4 N5 1.121(2)
